data_7244319
loop_
_publ_author_name
'Li, Feize'
'Mei, Lei'
'Peng, Haiyue'
'Hu, Kongqiu'
'Chai, Zhifang'
'Liu, Ning'

_publ_section_title
;
 Impact of the proximity effect on uranyl coordination of conformationally
 variable weakly-bonded cucurbit[6]uril-bipyridinium pseudorotaxane
;
_journal_issue 10
_journal_name_full CrystEngComm
_journal_page_first 1955
_journal_page_last 1965
_journal_paper_doi 10.1039/D1CE01330K
_journal_volume 24
_journal_year 2022
_chemical_formula_moiety 'C21 H16 N4 O18 U2, C36 H36 N24 O12, 4(H2 O)'
_chemical_formula_sum 'C57 H60 N28 O34 U2'
_chemical_formula_weight 2157.39
_space_group_crystal_system triclinic
_space_group_IT_number 2
_space_group_name_Hall '-P 1'
_space_group_name_H-M_alt 'P -1'
_atom_sites_solution_hydrogens mixed
_atom_sites_solution_primary dual
_audit_creation_date 2021-12-28
_audit_creation_method
;
Olex2 1.3
(compiled 2020.11.12 svn.r5f609507 for OlexSys, GUI svn.r6408)
;
_audit_update_record
;
2022-01-12 deposited with the CCDC.	2022-01-29 downloaded from the CCDC.
;
_cell_angle_alpha 64.880(6)
_cell_angle_beta 89.809(6)
_cell_angle_gamma 79.159(6)
_cell_formula_units_Z 1
_cell_length_a 12.304(2)
_cell_length_b 12.4966(18)
_cell_length_c 13.125(2)
_cell_measurement_reflns_used 9883
_cell_measurement_temperature 292.28
_cell_measurement_theta_max 21.320
_cell_measurement_theta_min 3.013
_cell_volume 1787.9(5)
_computing_cell_refinement 'SAINT V8.38A (Bruker, 2018)'
_computing_data_reduction 'SAINT V8.38A (Bruker, 2018)'
_computing_molecular_graphics 'Olex2 1.3 (Dolomanov et al., 2009)'
_computing_publication_material 'Olex2 1.3 (Dolomanov et al., 2009)'
_computing_structure_refinement 'SHELXL 2014/7 (Sheldrick, 2015)'
_computing_structure_solution 'SHELXT 2014/5 (Sheldrick, 2014)'
_diffrn_ambient_temperature 292.28
_diffrn_measured_fraction_theta_full 0.986
_diffrn_measured_fraction_theta_max 0.986
_diffrn_measurement_device_type 'Bruker APEX-II CCD'
_diffrn_measurement_method '\f and \w scans'
_diffrn_radiation_type MoK\a
_diffrn_radiation_wavelength 0.71073
_diffrn_reflns_av_R_equivalents 0.0782
_diffrn_reflns_av_unetI/netI 0.0431
_diffrn_reflns_Laue_measured_fraction_full 0.986
_diffrn_reflns_Laue_measured_fraction_max 0.986
_diffrn_reflns_limit_h_max 12
_diffrn_reflns_limit_h_min -12
_diffrn_reflns_limit_k_max 12
_diffrn_reflns_limit_k_min -12
_diffrn_reflns_limit_l_max 13
_diffrn_reflns_limit_l_min -13
_diffrn_reflns_number 28458
_diffrn_reflns_point_group_measured_fraction_full 0.986
_diffrn_reflns_point_group_measured_fraction_max 0.986
_diffrn_reflns_theta_full 21.354
_diffrn_reflns_theta_max 21.354
_diffrn_reflns_theta_min 3.013
_diffrn_source_current 30.0
_diffrn_source_power 1.5
_diffrn_source_voltage 50.0
_diffrn_standards_number 0
_exptl_absorpt_coefficient_mu 4.640
_exptl_absorpt_correction_T_max 0.7446
_exptl_absorpt_correction_T_min 0.4802
_exptl_absorpt_correction_type multi-scan
_exptl_absorpt_process_details
'SADABS-2016/2 (Bruker,2016/2) was used for absorption correction. wR2(int) was 0.1036 before and 0.0776 after correction. The Ratio of minimum to maximum transmission is 0.6449. The \l/2 correction factor is Not present.'
_exptl_crystal_colour 'light yellow'
_exptl_crystal_colour_modifier light
_exptl_crystal_colour_primary yellow
_exptl_crystal_density_diffrn 2.004
_exptl_crystal_description block
_exptl_crystal_F_000 1054
_exptl_crystal_size_max 0.65
_exptl_crystal_size_mid 0.45
_exptl_crystal_size_min 0.2
_refine_diff_density_max 0.906
_refine_diff_density_min -0.740
_refine_diff_density_rms 0.136
_refine_ls_extinction_method none
_refine_ls_goodness_of_fit_ref 1.117
_refine_ls_hydrogen_treatment constr
_refine_ls_matrix_type full
_refine_ls_number_parameters 583
_refine_ls_number_reflns 3990
_refine_ls_number_restraints 67
_refine_ls_restrained_S_all 1.124
_refine_ls_R_factor_all 0.0544
_refine_ls_R_factor_gt 0.0430
_refine_ls_shift/su_max 0.001
_refine_ls_shift/su_mean 0.000
_refine_ls_structure_factor_coef Fsqd
_refine_ls_weighting_details 'w=1/[\s^2^(Fo^2^)+(0.0241P)^2^+24.8341P] where P=(Fo^2^+2Fc^2^)/3'
_refine_ls_weighting_scheme calc
_refine_ls_wR_factor_gt 0.0973
_refine_ls_wR_factor_ref 0.1041
_reflns_Friedel_coverage 0.000
_reflns_number_gt 3518
_reflns_number_total 3990
_reflns_threshold_expression 'I > 2\s(I)'
_cod_data_source_file d1ce01330k2.cif
_cod_data_source_block URCP2
_cod_depositor_comments 'Adding full bibliography for 7244318--7244323.cif.'
_cod_original_cell_volume 1787.8(5)
_cod_database_code 7244319
_shelx_shelxl_version_number 2014/7
_shelx_space_group_comment
;
The symmetry employed for this shelxl refinement is uniquely defined
by the following loop, which should always be used as a source of
symmetry information in preference to the above space-group names.
They are only intended as comments.
;
_shelx_estimated_absorpt_t_max 0.457
_shelx_estimated_absorpt_t_min 0.152
_olex2_refinement_description
;
1. Fixed Uiso
 At 1.2 times of:
  All C(H) groups, All C(H,H) groups
 At 1.5 times of:
  All O(H,H) groups
2. Restrained distances
 C34-C8
 1.4 with sigma of 0.02
 C10-C33
 2.2 with sigma of 0.02
 C33-C8
 1.55 with sigma of 0.02
 C30-C34
 2.2 with sigma of 0.02
 C10-C31
 1.55 with sigma of 0.02
 C30-C11
 1.55 with sigma of 0.02
 C34-C31
 1.55 with sigma of 0.02
3. Uiso/Uaniso restraints and constraints
Uanis(C11) \\sim Ueq, Uanis(C30) \\sim Ueq, Uanis(C31) \\sim Ueq: with sigma of
0.005 and sigma for terminal atoms of 0.001
Uanis(C33) \\sim Ueq: with sigma of 0.01 and sigma for terminal atoms of 0.02
Uanis(C30) \\sim Ueq: with sigma of 0.005 and sigma for terminal atoms of 0.001
Uanis(C10) \\sim Ueq: with sigma of 0.01 and sigma for terminal atoms of 0.02
Uanis(C34) \\sim Ueq: with sigma of 0.01 and sigma for terminal atoms of 0.001
Uanis(C11) \\sim Ueq, Uanis(C31) \\sim Ueq: with sigma of 0.01 and sigma for
terminal atoms of 0.02
Uanis(C8) \\sim Ueq: with sigma of 0.01 and sigma for terminal atoms of 0.02
: with sigma of 0.01 and sigma for terminal atoms of 0.02
Uanis(O17) \\sim Ueq: with sigma of 0.05 and sigma for terminal atoms of 0.02
Uanis(C4) \\sim Ueq: with sigma of 0.05 and sigma for terminal atoms of 0.01
Uanis(C4) \\sim Ueq, Uanis(C5) \\sim Ueq: with sigma of 0.01 and sigma for
terminal atoms of 0.02
4. Others
 Fixed Sof: C30(0.55) H30(0.55) C11(0.35) H11(0.35) C31(0.25) H31A(0.25)
 H31B(0.25) C10(0.25) H10A(0.35) H10B(0.35) C33(0.55) H33A(0.4) H33B(0.4)
 C34(0.55) H34A(0.55) H34B(0.55)
5.a Free rotating group:
 O17(H17A,H17B), O11(H11A,H11B)
5.b Ternary CH refined with riding coordinates:
 C18(H18), C22(H22), C21(H21), C20(H20), C19(H19), C17(H17), C30(H30), C11(H11)
5.c Secondary CH2 refined with riding coordinates:
 C29(H29A,H29B), C16(H16A,H16B), C13(H13A,H13B), C27(H27A,H27B), C23(H23A,
 H23B), C25(H25A,H25B), C31(H31A,H31B), C10(H10A,H10B), C33(H33A,H33B),
 C34(H34A,H34B)
5.d Aromatic/amide H refined with riding coordinates:
 C7(H7), C4(H4), C5(H5), C6(H6)
;
_olex2_submission_special_instructions 'No special instructions were received'

loop_
_space_group_symop_operation_xyz
'x, y, z'
'-x, -y, -z'

loop_
_atom_site_label
_atom_site_type_symbol
_atom_site_fract_x
_atom_site_fract_y
_atom_site_fract_z
_atom_site_U_iso_or_equiv
_atom_site_adp_type
_atom_site_occupancy
_atom_site_site_symmetry_order
_atom_site_calc_flag
_atom_site_refinement_flags_posn
_atom_site_refinement_flags_adp
_atom_site_refinement_flags_occupancy
_atom_site_disorder_assembly
_atom_site_disorder_group
U1 U -0.00571(4) 0.88223(4) 0.26677(4) 0.02983(17) Uani 1 1 d . . . . .
O5 O 0.0718(8) 0.8233(9) 0.4598(7) 0.062(3) Uani 1 1 d . . . . .
O4 O -0.1050(7) 0.7517(8) 0.4312(7) 0.052(2) Uani 1 1 d . . . . .
O3 O -0.1683(8) 0.7874(9) 0.2698(8) 0.066(3) Uani 1 1 d . . . . .
O9 O -0.2448(9) 0.6784(11) 0.4140(8) 0.084(4) Uani 1 1 d . . . . .
O6 O 0.1479(9) 0.9536(11) 0.3258(8) 0.083(4) Uani 1 1 d . . . . .
O7 O 0.0825(6) 1.0048(7) 0.1037(6) 0.038(2) Uani 1 1 d . . . . .
O8 O 0.0871(6) 1.0869(7) -0.0834(6) 0.039(2) Uani 1 1 d . . . . .
O1 O -0.0949(7) 1.0100(8) 0.2618(7) 0.056(2) Uani 1 1 d . . . . .
O2 O 0.0829(7) 0.7529(8) 0.2741(7) 0.055(2) Uani 1 1 d . . . . .
N1 N 0.2814(7) 0.8214(8) 0.7064(7) 0.034(2) Uani 1 1 d . . . . .
N2 N -0.1734(9) 0.7380(10) 0.3717(9) 0.045(3) Uani 1 1 d . . . . .
C1 C 0.0484(9) 1.0260(10) 0.0075(9) 0.029(3) Uani 1 1 d . . . . .
C3 C 0.2106(10) 0.8998(11) 0.5174(10) 0.045(3) Uani 1 1 d . . . . .
C7 C 0.3296(11) 0.9119(12) 0.6846(11) 0.051(3) Uani 1 1 d . . . . .
H7 H 0.3712 0.9144 0.7424 0.061 Uiso 1 1 calc R U . . .
C2 C 0.1410(11) 0.8932(14) 0.4283(11) 0.056(4) Uani 1 1 d . . . . .
C4 C 0.2568(12) 0.9974(14) 0.4937(12) 0.070(4) Uani 1 1 d . U . . .
H4 H 0.2463 1.0601 0.4213 0.083 Uiso 1 1 calc R U . . .
C5 C 0.3204(13) 1.0030(14) 0.5789(14) 0.074(5) Uani 1 1 d . U . . .
H5 H 0.3553 1.0674 0.5636 0.089 Uiso 1 1 calc R U . . .
C6 C 0.2215(10) 0.8134(10) 0.6251(9) 0.038(3) Uani 1 1 d . . . . .
H6 H 0.1874 0.7481 0.6432 0.045 Uiso 1 1 calc R U . . .
O15 O 0.8948(6) 0.4302(7) 1.0834(7) 0.041(2) Uani 1 1 d . . . . .
O10 O 0.4894(7) 0.6631(7) 0.5968(7) 0.047(2) Uani 1 1 d . . . . .
O14 O 0.8095(6) 0.2264(7) 0.9743(7) 0.041(2) Uani 1 1 d . . . . .
O13 O 0.4184(6) 0.9225(7) 0.9175(7) 0.0382(19) Uani 1 1 d . . . . .
O16 O 0.7350(6) 0.4841(8) 1.2861(7) 0.046(2) Uani 1 1 d . . . . .
O12 O 0.5735(7) 0.8639(7) 0.7056(7) 0.044(2) Uani 1 1 d . . . . .
N9 N 0.6837(7) 0.2911(7) 0.8200(7) 0.028(2) Uani 1 1 d . . . . .
N13 N 0.7245(7) 0.6738(8) 1.1413(8) 0.030(2) Uani 1 1 d . . . . .
N4 N 0.5977(8) 0.8463(8) 0.9972(7) 0.033(2) Uani 1 1 d . . . . .
N3 N 0.4638(7) 0.8213(8) 1.1103(7) 0.031(2) Uani 1 1 d . . . . .
N5 N 0.7038(7) 0.8045(7) 0.8558(8) 0.032(2) Uani 1 1 d . . . . .
N10 N 0.7944(7) 0.4106(8) 0.8201(7) 0.030(2) Uani 1 1 d . . . . .
N11 N 0.8520(7) 0.5435(8) 0.8906(8) 0.033(2) Uani 1 1 d . . . . .
N8 N 0.5629(7) 0.4598(8) 0.6638(8) 0.035(2) Uani 1 1 d . . . . .
N7 N 0.6707(8) 0.5809(8) 0.6728(7) 0.034(2) Uani 1 1 d . . . . .
N14 N 0.5853(8) 0.6405(8) 1.2520(7) 0.033(2) Uani 1 1 d . . . . .
N12 N 0.8356(7) 0.6372(8) 1.0013(8) 0.034(2) Uani 1 1 d . . . . .
N6 N 0.7300(8) 0.7163(8) 0.7390(7) 0.036(2) Uani 1 1 d . . . . .
C24 C 0.7663(9) 0.3013(10) 0.8815(10) 0.032(3) Uani 1 1 d . . . . .
C18 C 0.6572(9) 0.7929(9) 1.1063(9) 0.029(3) Uani 1 1 d . . . . .
H18 H 0.6994 0.8477 1.1156 0.035 Uiso 1 1 calc R U . . .
C22 C 0.6718(9) 0.3790(10) 0.7057(9) 0.034(3) Uani 1 1 d . . . . .
H22 H 0.6970 0.3418 0.6551 0.040 Uiso 1 1 calc R U . . .
C21 C 0.7485(9) 0.4666(10) 0.7068(9) 0.033(3) Uani 1 1 d . . . . .
H21 H 0.8061 0.4722 0.6541 0.039 Uiso 1 1 calc R U . . .
C29 C 0.5332(9) 0.5799(10) 1.3543(9) 0.036(3) Uani 1 1 d . . . . .
H29A H 0.5868 0.5107 1.4067 0.043 Uiso 1 1 calc R U . . .
H29B H 0.5126 0.6346 1.3891 0.043 Uiso 1 1 calc R U . . .
C20 C 0.8317(9) 0.6692(9) 0.8109(10) 0.036(3) Uani 1 1 d . . . . .
H20 H 0.8954 0.6876 0.7664 0.043 Uiso 1 1 calc R U . . .
C16 C 0.6549(9) 0.8935(9) 0.8942(9) 0.034(3) Uani 1 1 d . . . . .
H16A H 0.6023 0.9567 0.8346 0.041 Uiso 1 1 calc R U . . .
H16B H 0.7130 0.9301 0.9076 0.041 Uiso 1 1 calc R U . . .
C26 C 0.8640(9) 0.5243(12) 1.0036(11) 0.034(3) Uani 1 1 d . . . . .
C13 C 0.7084(10) 0.6916(9) 0.6446(9) 0.036(3) Uani 1 1 d . . . . .
H13A H 0.7759 0.6886 0.6066 0.043 Uiso 1 1 calc R U . . .
H13B H 0.6528 0.7580 0.5916 0.043 Uiso 1 1 calc R U . . .
C19 C 0.8174(9) 0.7341(9) 0.8897(9) 0.033(3) Uani 1 1 d . . . . .
H19 H 0.8711 0.7864 0.8772 0.039 Uiso 1 1 calc R U . . .
C14 C 0.6589(10) 0.7994(9) 0.7638(10) 0.032(3) Uani 1 1 d . . . . .
C28 C 0.6863(9) 0.5888(11) 1.2322(10) 0.033(3) Uani 1 1 d . . . . .
C27 C 0.8324(9) 0.6527(10) 1.1045(10) 0.036(3) Uani 1 1 d . . . . .
H27A H 0.8771 0.5809 1.1642 0.043 Uiso 1 1 calc R U . . .
H27B H 0.8668 0.7200 1.0940 0.043 Uiso 1 1 calc R U . . .
C17 C 0.5602(9) 0.7713(9) 1.1864(9) 0.032(3) Uani 1 1 d . . . . .
H17 H 0.5614 0.8126 1.2353 0.038 Uiso 1 1 calc R U . . .
C15 C 0.4862(9) 0.8675(9) 0.9990(10) 0.030(3) Uani 1 1 d . . . . .
C23 C 0.6477(8) 0.1778(9) 0.8547(9) 0.029(3) Uani 1 1 d . . . . .
H23A H 0.6527 0.1552 0.7925 0.035 Uiso 1 1 calc R U . . .
H23B H 0.6987 0.1160 0.9168 0.035 Uiso 1 1 calc R U . . .
C12 C 0.5670(10) 0.5771(11) 0.6412(10) 0.037(3) Uani 1 1 d . . . . .
C25 C 0.8857(9) 0.4436(10) 0.8595(10) 0.037(3) Uani 1 1 d . . . . .
H25A H 0.9364 0.4660 0.8007 0.044 Uiso 1 1 calc R U . . .
H25B H 0.9256 0.3738 0.9246 0.044 Uiso 1 1 calc R U . . .
O17 O 1.0333(14) 0.5654(19) 0.6331(15) 0.179(7) Uani 1 1 d G U . . .
H17A H 1.0632 0.4983 0.6329 0.269 Uiso 1 1 d G U . . .
H17B H 0.9771 0.5926 0.5852 0.269 Uiso 1 1 d G U . . .
O11 O 0.4694(14) 0.8665(12) 0.3817(10) 0.105(4) Uani 1 1 d G . . . .
H11A H 0.4933 0.8195 0.4498 0.157 Uiso 1 1 d G U . . .
H11B H 0.4179 0.9196 0.3862 0.157 Uiso 1 1 d G U . . .
C8 C 0.2875(12) 0.7309(14) 0.8243(12) 0.068(4) Uani 1 1 d D U . . .
C30 C 0.502(7) 0.471(7) 0.952(6) 0.24(4) Uani 0.55 1 d D U P A 2
H30 H 0.5407 0.5339 0.9023 0.283 Uiso 0.55 1 calc R U P A 2
C11 C 0.423(6) 0.566(6) 0.978(6) 0.13(2) Uani 0.35 1 d D U P A 2
H11 H 0.3524 0.5440 1.0049 0.154 Uiso 0.35 1 calc R U P A 2
C31 C 0.480(4) 0.645(5) 0.885(4) 0.08(2) Uani 0.25 1 d D U P B 1
H31A H 0.4737 0.7229 0.8877 0.097 Uiso 0.25 1 calc R U P B 1
H31B H 0.5245 0.6465 0.8236 0.097 Uiso 0.25 1 calc R U P B 1
C10 C 0.540(10) 0.543(10) 0.999(10) 0.17(5) Uani 0.25 1 d D U P B 1
H10A H 0.5331 0.5651 1.0613 0.205 Uiso 0.35 1 calc R U P B 1
H10B H 0.6166 0.5117 0.9932 0.205 Uiso 0.35 1 calc R U P B 1
C33 C 0.415(2) 0.663(3) 0.857(3) 0.096(11) Uani 0.55 1 d D U P A 2
H33A H 0.4389 0.6264 0.8062 0.115 Uiso 0.4 1 calc R U P A 2
H33B H 0.4616 0.7192 0.8513 0.115 Uiso 0.4 1 calc R U P A 2
C34 C 0.366(3) 0.626(3) 0.865(5) 0.148(19) Uani 0.55 1 d D U P B 1
H34A H 0.3688 0.5911 0.8114 0.178 Uiso 0.55 1 calc R U P B 1
H34B H 0.3443 0.5690 0.9353 0.178 Uiso 0.55 1 calc R U P B 1

loop_
_atom_site_aniso_label
_atom_site_aniso_U_11
_atom_site_aniso_U_22
_atom_site_aniso_U_33
_atom_site_aniso_U_23
_atom_site_aniso_U_13
_atom_site_aniso_U_12
U1 0.0297(3) 0.0366(3) 0.0243(3) -0.0145(2) 0.00181(17) -0.00602(18)
O5 0.071(6) 0.093(7) 0.033(5) -0.022(5) 0.003(5) -0.059(6)
O4 0.063(6) 0.075(6) 0.031(5) -0.026(5) 0.006(5) -0.039(5)
O3 0.071(7) 0.108(8) 0.028(6) -0.022(5) 0.002(5) -0.056(6)
O9 0.093(8) 0.130(10) 0.052(6) -0.038(6) 0.024(6) -0.079(8)
O6 0.083(8) 0.135(10) 0.027(6) -0.013(6) 0.004(5) -0.067(7)
O7 0.042(5) 0.053(5) 0.022(5) -0.011(4) -0.001(4) -0.025(4)
O8 0.048(5) 0.053(5) 0.023(5) -0.016(4) 0.004(4) -0.026(4)
O1 0.064(6) 0.048(5) 0.060(6) -0.030(5) 0.007(5) -0.002(5)
O2 0.062(6) 0.050(5) 0.036(5) -0.010(4) 0.009(4) 0.004(4)
N1 0.035(6) 0.043(6) 0.028(6) -0.018(5) 0.003(5) -0.011(5)
N2 0.048(7) 0.078(8) 0.027(7) -0.029(6) 0.009(6) -0.037(6)
C1 0.033(7) 0.035(7) 0.019(7) -0.010(5) 0.007(6) -0.009(5)
C3 0.054(8) 0.055(8) 0.029(8) -0.012(7) -0.002(6) -0.032(7)
C7 0.044(8) 0.049(9) 0.050(9) -0.012(7) -0.007(7) -0.006(7)
C2 0.053(9) 0.080(10) 0.036(9) -0.021(8) 0.000(7) -0.027(8)
C4 0.073(8) 0.075(8) 0.052(7) -0.010(6) -0.019(6) -0.039(7)
C5 0.075(8) 0.069(8) 0.074(8) -0.018(7) -0.008(7) -0.035(7)
C6 0.047(8) 0.041(7) 0.031(8) -0.014(6) 0.001(6) -0.028(6)
O15 0.041(5) 0.025(5) 0.045(5) -0.006(4) -0.009(4) -0.002(4)
O10 0.045(5) 0.030(5) 0.054(6) -0.013(4) -0.001(4) 0.005(4)
O14 0.046(5) 0.039(5) 0.034(5) -0.012(4) -0.003(4) -0.010(4)
O13 0.038(5) 0.033(5) 0.041(5) -0.017(4) -0.002(4) -0.001(4)
O16 0.036(5) 0.044(6) 0.050(5) -0.017(5) -0.006(4) 0.002(4)
O12 0.037(5) 0.043(5) 0.047(5) -0.021(4) -0.002(4) 0.005(4)
N9 0.031(5) 0.025(5) 0.028(6) -0.011(5) -0.006(4) -0.005(4)
N13 0.030(6) 0.022(5) 0.034(6) -0.012(5) -0.006(4) 0.004(4)
N4 0.039(6) 0.029(5) 0.030(6) -0.012(4) -0.004(5) -0.005(4)
N3 0.036(6) 0.027(5) 0.022(6) -0.005(4) -0.006(5) -0.004(4)
N5 0.038(6) 0.021(5) 0.033(6) -0.010(4) -0.005(5) 0.002(4)
N10 0.027(5) 0.030(6) 0.035(6) -0.017(5) 0.000(4) -0.005(4)
N11 0.027(5) 0.028(6) 0.043(6) -0.011(5) -0.002(4) -0.010(4)
N8 0.032(6) 0.030(6) 0.038(6) -0.013(5) 0.002(4) 0.003(5)
N7 0.043(7) 0.023(6) 0.033(6) -0.012(4) 0.004(5) -0.001(5)
N14 0.039(6) 0.028(6) 0.030(6) -0.013(5) -0.002(5) -0.002(5)
N12 0.030(6) 0.032(6) 0.040(6) -0.014(5) 0.002(4) -0.007(4)
N6 0.043(6) 0.035(6) 0.023(5) -0.008(5) 0.005(5) -0.002(5)
C24 0.034(7) 0.026(7) 0.035(8) -0.016(6) 0.007(6) 0.000(6)
C18 0.030(6) 0.030(7) 0.039(7) -0.026(6) -0.007(5) -0.005(5)
C22 0.042(7) 0.030(7) 0.032(7) -0.018(6) 0.004(6) -0.003(6)
C21 0.031(7) 0.035(7) 0.032(7) -0.013(6) 0.011(6) -0.009(6)
C29 0.037(7) 0.041(7) 0.020(6) -0.004(5) -0.008(5) -0.007(6)
C20 0.032(7) 0.028(7) 0.047(8) -0.013(6) 0.018(6) -0.013(5)
C16 0.041(7) 0.027(6) 0.034(7) -0.010(6) 0.003(6) -0.014(5)
C26 0.021(6) 0.042(9) 0.053(9) -0.031(8) 0.000(6) -0.013(6)
C13 0.045(7) 0.025(7) 0.036(7) -0.012(6) 0.007(6) -0.006(5)
C19 0.033(7) 0.026(6) 0.045(8) -0.018(6) 0.008(6) -0.012(5)
C14 0.034(7) 0.018(6) 0.034(7) 0.000(6) 0.013(6) -0.007(6)
C28 0.034(7) 0.030(7) 0.030(7) -0.015(6) -0.015(6) 0.013(6)
C27 0.028(7) 0.035(7) 0.045(8) -0.018(6) 0.001(6) -0.007(5)
C17 0.035(7) 0.030(7) 0.031(7) -0.015(6) -0.010(6) -0.005(5)
C15 0.026(7) 0.021(6) 0.042(8) -0.018(6) -0.019(6) 0.004(5)
C23 0.028(7) 0.026(6) 0.028(6) -0.009(5) -0.006(5) 0.002(5)
C12 0.040(8) 0.032(8) 0.034(7) -0.012(6) 0.015(6) -0.002(7)
C25 0.031(7) 0.035(7) 0.044(7) -0.019(6) 0.009(6) -0.003(5)
O17 0.087(10) 0.229(16) 0.115(11) 0.024(11) 0.004(9) -0.029(10)
O11 0.162(14) 0.076(9) 0.077(8) -0.040(7) 0.015(9) -0.008(8)
C8 0.070(8) 0.081(8) 0.041(7) -0.013(6) -0.011(6) -0.023(7)
C30 0.24(4) 0.24(4) 0.24(4) -0.103(17) 0.020(6) -0.049(10)
C11 0.13(2) 0.13(2) 0.13(2) -0.053(11) 0.011(6) -0.025(7)
C31 0.08(2) 0.08(2) 0.08(2) -0.034(10) 0.007(6) -0.017(7)
C10 0.17(5) 0.17(5) 0.17(5) -0.07(3) 0.017(12) -0.037(15)
C33 0.095(14) 0.092(14) 0.092(14) -0.026(10) 0.004(10) -0.031(10)
C34 0.16(2) 0.15(2) 0.15(2) -0.065(13) 0.002(10) -0.044(11)

loop_
_atom_type_symbol
_atom_type_description
_atom_type_scat_dispersion_real
_atom_type_scat_dispersion_imag
_atom_type_scat_source
C C 0.0033 0.0016 'International Tables Vol C Tables 4.2.6.8 and 6.1.1.4'
H H 0.0000 0.0000 'International Tables Vol C Tables 4.2.6.8 and 6.1.1.4'
N N 0.0061 0.0033 'International Tables Vol C Tables 4.2.6.8 and 6.1.1.4'
O O 0.0106 0.0060 'International Tables Vol C Tables 4.2.6.8 and 6.1.1.4'
U U -9.6767 9.6646 'International Tables Vol C Tables 4.2.6.8 and 6.1.1.4'

loop_
_geom_angle_atom_site_label_1
_geom_angle_atom_site_label_2
_geom_angle_atom_site_label_3
_geom_angle
_geom_angle_site_symmetry_1
_geom_angle_site_symmetry_3
_geom_angle_publ_flag
O5 U1 O4 62.1(3) . . ?
O5 U1 O3 110.7(3) . . ?
O5 U1 O6 52.3(3) . . ?
O5 U1 N2 86.6(3) . . ?
O5 U1 C2 26.5(3) . . ?
O4 U1 N2 24.6(2) . . ?
O4 U1 C2 88.2(3) . . ?
O3 U1 O4 48.8(3) . . ?
O3 U1 N2 24.2(3) . . ?
O3 U1 C2 137.0(4) . . ?
O6 U1 O4 113.9(3) . . ?
O6 U1 O3 162.6(3) . . ?
O6 U1 N2 138.5(3) . . ?
O6 U1 C2 25.8(3) . . ?
O7 U1 O5 120.9(3) . . ?
O7 U1 O4 177.0(3) . . ?
O7 U1 O3 128.3(3) . . ?
O7 U1 O6 69.0(3) . . ?
O7 U1 O8 65.0(2) . 2_575 ?
O7 U1 N2 152.4(3) . . ?
O7 U1 C2 94.7(3) . . ?
O8 U1 O5 172.3(3) 2_575 . ?
O8 U1 O4 112.0(3) 2_575 . ?
O8 U1 O3 63.3(3) 2_575 . ?
O8 U1 O6 134.0(3) 2_575 . ?
O8 U1 N2 87.4(3) 2_575 . ?
O8 U1 C2 159.7(3) 2_575 . ?
O1 U1 O5 93.0(4) . . ?
O1 U1 O4 89.2(4) . . ?
O1 U1 O3 89.9(4) . . ?
O1 U1 O6 87.6(4) . . ?
O1 U1 O7 91.1(4) . . ?
O1 U1 O8 91.9(3) . 2_575 ?
O1 U1 O2 179.0(4) . . ?
O1 U1 N2 89.7(4) . . ?
O1 U1 C2 89.6(4) . . ?
O2 U1 O5 86.3(4) . . ?
O2 U1 O4 89.9(3) . . ?
O2 U1 O3 89.7(4) . . ?
O2 U1 O6 92.5(4) . . ?
O2 U1 O7 89.9(3) . . ?
O2 U1 O8 88.7(3) . 2_575 ?
O2 U1 N2 89.6(4) . . ?
O2 U1 C2 90.1(4) . . ?
C2 U1 N2 112.8(3) . . ?
C2 O5 U1 94.3(7) . . ?
N2 O4 U1 95.5(6) . . ?
N2 O3 U1 98.7(7) . . ?
C2 O6 U1 93.6(8) . . ?
C1 O7 U1 120.5(7) . . ?
C1 O8 U1 121.2(7) . 2_575 ?
C7 N1 C6 121.5(10) . . ?
C7 N1 C8 118.2(11) . . ?
C6 N1 C8 120.2(10) . . ?
O4 N2 U1 59.9(6) . . ?
O4 N2 O9 121.2(10) . . ?
O3 N2 U1 57.1(6) . . ?
O3 N2 O4 117.0(10) . . ?
O3 N2 O9 121.9(10) . . ?
O9 N2 U1 178.9(8) . . ?
O7 C1 O8 126.7(10) . . ?
O7 C1 C1 118.9(12) . 2_575 ?
O8 C1 C1 114.4(12) . 2_575 ?
C4 C3 C2 120.4(12) . . ?
C6 C3 C2 120.5(11) . . ?
C6 C3 C4 118.9(11) . . ?
N1 C7 H7 119.5 . . ?
N1 C7 C5 121.1(13) . . ?
C5 C7 H7 119.5 . . ?
O5 C2 U1 59.2(6) . . ?
O5 C2 C3 118.0(12) . . ?
O6 C2 U1 60.6(7) . . ?
O6 C2 O5 119.7(12) . . ?
O6 C2 C3 122.2(12) . . ?
C3 C2 U1 175.9(10) . . ?
C3 C4 H4 120.2 . . ?
C3 C4 C5 119.6(13) . . ?
C5 C4 H4 120.2 . . ?
C7 C5 C4 118.3(14) . . ?
C7 C5 H5 120.9 . . ?
C4 C5 H5 120.9 . . ?
N1 C6 C3 120.6(10) . . ?
N1 C6 H6 119.7 . . ?
C3 C6 H6 119.7 . . ?
C24 N9 C22 112.0(9) . . ?
C24 N9 C23 120.7(9) . . ?
C22 N9 C23 122.7(9) . . ?
C28 N13 C18 112.3(9) . . ?
C28 N13 C27 123.1(9) . . ?
C27 N13 C18 122.8(9) . . ?
C18 N4 C16 121.1(9) . . ?
C15 N4 C18 114.2(9) . . ?
C15 N4 C16 123.8(9) . . ?
C17 N3 C23 123.7(9) . 2_667 ?
C15 N3 C17 113.4(9) . . ?
C15 N3 C23 122.9(9) . 2_667 ?
C16 N5 C19 124.0(9) . . ?
C14 N5 C16 122.0(9) . . ?
C14 N5 C19 112.1(9) . . ?
C24 N10 C21 113.1(9) . . ?
C24 N10 C25 120.8(9) . . ?
C21 N10 C25 123.7(9) . . ?
C20 N11 C25 123.9(9) . . ?
C26 N11 C20 113.8(9) . . ?
C26 N11 C25 120.5(9) . . ?
C29 N8 C22 122.9(9) 2_667 . ?
C12 N8 C22 111.8(9) . . ?
C12 N8 C29 125.3(9) . 2_667 ?
C13 N7 C21 121.4(9) . . ?
C12 N7 C21 112.9(9) . . ?
C12 N7 C13 123.4(9) . . ?
C29 N14 C17 122.7(9) . . ?
C28 N14 C29 121.5(9) . . ?
C28 N14 C17 111.9(9) . . ?
C26 N12 C19 114.0(9) . . ?
C26 N12 C27 121.2(10) . . ?
C19 N12 C27 124.8(9) . . ?
C13 N6 C20 125.1(9) . . ?
C14 N6 C20 111.5(9) . . ?
C14 N6 C13 123.1(10) . . ?
O14 C24 N9 126.6(10) . . ?
O14 C24 N10 125.6(11) . . ?
N9 C24 N10 107.7(10) . . ?
N13 C18 H18 111.4 . . ?
N13 C18 C17 103.5(8) . . ?
N4 C18 N13 116.6(8) . . ?
N4 C18 H18 111.4 . . ?
N4 C18 C17 101.8(8) . . ?
C17 C18 H18 111.4 . . ?
N9 C22 N8 116.7(9) . . ?
N9 C22 H22 111.2 . . ?
N9 C22 C21 103.2(9) . . ?
N8 C22 H22 111.2 . . ?
N8 C22 C21 102.8(8) . . ?
C21 C22 H22 111.2 . . ?
N10 C21 N7 116.0(9) . . ?
N10 C21 C22 102.2(8) . . ?
N10 C21 H21 111.7 . . ?
N7 C21 C22 102.9(8) . . ?
N7 C21 H21 111.7 . . ?
C22 C21 H21 111.7 . . ?
N8 C29 N14 113.8(9) 2_667 . ?
N8 C29 H29A 108.8 2_667 . ?
N8 C29 H29B 108.8 2_667 . ?
N14 C29 H29A 108.8 . . ?
N14 C29 H29B 108.8 . . ?
H29A C29 H29B 107.7 . . ?
N11 C20 H20 110.8 . . ?
N11 C20 C19 102.2(9) . . ?
N6 C20 N11 117.0(9) . . ?
N6 C20 H20 110.8 . . ?
N6 C20 C19 104.6(9) . . ?
C19 C20 H20 110.8 . . ?
N4 C16 H16A 108.6 . . ?
N4 C16 H16B 108.6 . . ?
N5 C16 N4 114.5(8) . . ?
N5 C16 H16A 108.6 . . ?
N5 C16 H16B 108.6 . . ?
H16A C16 H16B 107.6 . . ?
O15 C26 N11 126.7(10) . . ?
O15 C26 N12 127.9(11) . . ?
N12 C26 N11 105.3(10) . . ?
N7 C13 H13A 108.6 . . ?
N7 C13 H13B 108.6 . . ?
N6 C13 N7 114.8(9) . . ?
N6 C13 H13A 108.6 . . ?
N6 C13 H13B 108.6 . . ?
H13A C13 H13B 107.5 . . ?
N5 C19 C20 102.3(9) . . ?
N5 C19 H19 111.4 . . ?
N12 C19 N5 115.7(9) . . ?
N12 C19 C20 104.0(8) . . ?
N12 C19 H19 111.4 . . ?
C20 C19 H19 111.4 . . ?
O12 C14 N5 126.6(10) . . ?
O12 C14 N6 124.1(11) . . ?
N5 C14 N6 109.1(10) . . ?
O16 C28 N13 125.3(10) . . ?
O16 C28 N14 125.9(11) . . ?
N14 C28 N13 108.8(9) . . ?
N13 C27 N12 115.6(9) . . ?
N13 C27 H27A 108.4 . . ?
N13 C27 H27B 108.4 . . ?
N12 C27 H27A 108.4 . . ?
N12 C27 H27B 108.4 . . ?
H27A C27 H27B 107.4 . . ?
N3 C17 N14 116.8(9) . . ?
N3 C17 C18 103.3(8) . . ?
N3 C17 H17 111.2 . . ?
N14 C17 C18 102.6(8) . . ?
N14 C17 H17 111.2 . . ?
C18 C17 H17 111.2 . . ?
O13 C15 N4 126.4(11) . . ?
O13 C15 N3 126.4(10) . . ?
N4 C15 N3 107.2(9) . . ?
N9 C23 H23A 108.5 . . ?
N9 C23 H23B 108.5 . . ?
N3 C23 N9 115.1(8) 2_667 . ?
N3 C23 H23A 108.5 2_667 . ?
N3 C23 H23B 108.5 2_667 . ?
H23A C23 H23B 107.5 . . ?
O10 C12 N8 124.3(11) . . ?
O10 C12 N7 126.5(11) . . ?
N7 C12 N8 109.1(10) . . ?
N10 C25 N11 113.6(8) . . ?
N10 C25 H25A 108.9 . . ?
N10 C25 H25B 108.9 . . ?
N11 C25 H25A 108.9 . . ?
N11 C25 H25B 108.9 . . ?
H25A C25 H25B 107.7 . . ?
H17A O17 H17B 104.6 . . ?
H11A O11 H11B 104.6 . . ?
N1 C8 C33 105.7(16) . . ?
C34 C8 N1 121(3) . . ?
C30 C30 H30 90.0 2_667 . ?
C11 C30 C30 62(6) 2_667 2_667 ?
C11 C30 C30 42(4) . 2_667 ?
C11 C30 H30 90.0 2_667 . ?
C11 C30 H30 90.0 . . ?
C11 C30 C11 104(8) 2_667 . ?
C30 C11 C30 76(8) 2_667 . ?
C30 C11 H11 115.0 2_667 . ?
C30 C11 H11 115.0 . . ?
C30 C11 C33 129(8) 2_667 . ?
C33 C11 C30 93(4) . . ?
C33 C11 H11 115.0 . . ?
H31A C31 H31B 108.1 . . ?
C10 C31 H31A 109.6 . . ?
C10 C31 H31B 109.6 . . ?
C34 C31 H31A 109.6 . . ?
C34 C31 H31B 109.6 . . ?
C34 C31 C10 110(4) . . ?
C31 C10 C10 92(5) . 2_667 ?
C31 C10 H10A 113.2 . . ?
C31 C10 H10B 113.2 . . ?
C10 C10 H10A 113.2 2_667 . ?
C10 C10 H10B 113.2 2_667 . ?
H10A C10 H10B 110.6 . . ?
C8 C33 H33A 110.4 . . ?
C8 C33 H33B 110.4 . . ?
C11 C33 C8 107(3) . . ?
C11 C33 H33A 110.4 . . ?
C11 C33 H33B 110.4 . . ?
H33A C33 H33B 108.6 . . ?
C8 C34 C31 112(4) . . ?
C8 C34 H34A 109.1 . . ?
C8 C34 H34B 109.1 . . ?
C31 C34 H34A 109.1 . . ?
C31 C34 H34B 109.1 . . ?
H34A C34 H34B 107.9 . . ?

loop_
_geom_bond_atom_site_label_1
_geom_bond_atom_site_label_2
_geom_bond_distance
_geom_bond_site_symmetry_2
_geom_bond_publ_flag
U1 O5 2.457(8) . ?
U1 O4 2.559(8) . ?
U1 O3 2.502(8) . ?
U1 O6 2.490(9) . ?
U1 O7 2.435(7) . ?
U1 O8 2.455(7) 2_575 ?
U1 O1 1.735(8) . ?
U1 O2 1.737(8) . ?
U1 C2 2.853(13) . ?
O5 C2 1.276(15) . ?
O4 N2 1.233(11) . ?
O3 N2 1.220(12) . ?
O9 N2 1.236(13) . ?
O6 C2 1.245(15) . ?
O7 C1 1.233(12) . ?
O8 U1 2.455(7) 2_575 ?
O8 C1 1.262(12) . ?
N1 C7 1.300(15) . ?
N1 C6 1.346(14) . ?
N1 C8 1.471(16) . ?
C1 C1 1.51(2) 2_575 ?
C3 C2 1.491(17) . ?
C3 C4 1.358(18) . ?
C3 C6 1.354(16) . ?
C7 H7 0.9300 . ?
C7 C5 1.358(19) . ?
C4 H4 0.9300 . ?
C4 C5 1.400(19) . ?
C5 H5 0.9300 . ?
C6 H6 0.9300 . ?
O15 C26 1.188(14) . ?
O10 C12 1.222(13) . ?
O14 C24 1.221(13) . ?
O13 C15 1.216(12) . ?
O16 C28 1.222(13) . ?
O12 C14 1.225(13) . ?
N9 C24 1.358(14) . ?
N9 C22 1.421(14) . ?
N9 C23 1.447(13) . ?
N13 C18 1.438(13) . ?
N13 C28 1.371(15) . ?
N13 C27 1.428(14) . ?
N4 C18 1.429(13) . ?
N4 C16 1.463(14) . ?
N4 C15 1.350(14) . ?
N3 C17 1.412(13) . ?
N3 C15 1.373(14) . ?
N3 C23 1.445(13) 2_667 ?
N5 C16 1.442(13) . ?
N5 C19 1.462(14) . ?
N5 C14 1.359(14) . ?
N10 C24 1.369(14) . ?
N10 C21 1.412(14) . ?
N10 C25 1.435(14) . ?
N11 C20 1.443(14) . ?
N11 C26 1.402(15) . ?
N11 C25 1.461(14) . ?
N8 C22 1.463(14) . ?
N8 C29 1.423(14) 2_667 ?
N8 C12 1.378(14) . ?
N7 C21 1.450(14) . ?
N7 C13 1.439(14) . ?
N7 C12 1.358(15) . ?
N14 C29 1.449(14) . ?
N14 C28 1.367(14) . ?
N14 C17 1.458(13) . ?
N12 C26 1.375(14) . ?
N12 C19 1.434(14) . ?
N12 C27 1.447(14) . ?
N6 C20 1.436(14) . ?
N6 C13 1.436(14) . ?
N6 C14 1.376(14) . ?
C18 H18 0.9800 . ?
C18 C17 1.573(15) . ?
C22 H22 0.9800 . ?
C22 C21 1.579(15) . ?
C21 H21 0.9800 . ?
C29 N8 1.423(14) 2_667 ?
C29 H29A 0.9700 . ?
C29 H29B 0.9700 . ?
C20 H20 0.9800 . ?
C20 C19 1.554(15) . ?
C16 H16A 0.9700 . ?
C16 H16B 0.9700 . ?
C13 H13A 0.9700 . ?
C13 H13B 0.9700 . ?
C19 H19 0.9800 . ?
C27 H27A 0.9700 . ?
C27 H27B 0.9700 . ?
C17 H17 0.9800 . ?
C23 N3 1.445(13) 2_667 ?
C23 H23A 0.9700 . ?
C23 H23B 0.9700 . ?
C25 H25A 0.9700 . ?
C25 H25B 0.9700 . ?
O17 H17A 0.8519 . ?
O17 H17B 0.8501 . ?
O11 H11A 0.8494 . ?
O11 H11B 0.8494 . ?
C8 C33 1.60(2) . ?
C8 C34 1.367(19) . ?
C30 C30 1.71(16) 2_667 ?
C30 H30 0.9800 . ?
C30 C11 1.18(8) 2_667 ?
C30 C11 1.54(2) . ?
C11 C30 1.18(8) 2_667 ?
C11 H11 0.9800 . ?
C11 C33 1.52(8) . ?
C31 H31A 0.9700 . ?
C31 H31B 0.9700 . ?
C31 C10 1.56(2) . ?
C31 C34 1.52(2) . ?
C10 C10 1.6(2) 2_667 ?
C10 H10A 0.9700 . ?
C10 H10B 0.9700 . ?
C33 H33A 0.9700 . ?
C33 H33B 0.9700 . ?
C34 H34A 0.9700 . ?
C34 H34B 0.9700 . ?

loop_
_geom_torsion_atom_site_label_1
_geom_torsion_atom_site_label_2
_geom_torsion_atom_site_label_3
_geom_torsion_atom_site_label_4
_geom_torsion
_geom_torsion_site_symmetry_1
_geom_torsion_site_symmetry_2
_geom_torsion_site_symmetry_3
_geom_torsion_site_symmetry_4
_geom_torsion_publ_flag
U1 O5 C2 O6 -3.0(15) . . . . ?
U1 O5 C2 C3 176.5(11) . . . . ?
U1 O4 N2 O3 -0.7(12) . . . . ?
U1 O4 N2 O9 -179.7(11) . . . . ?
U1 O3 N2 O4 0.7(12) . . . . ?
U1 O3 N2 O9 179.7(11) . . . . ?
U1 O6 C2 O5 3.0(15) . . . . ?
U1 O6 C2 C3 -176.6(12) . . . . ?
U1 O7 C1 O8 -179.3(8) . . . . ?
U1 O7 C1 C1 -0.5(16) . . . 2_575 ?
U1 O8 C1 O7 179.9(8) 2_575 . . . ?
U1 O8 C1 C1 1.1(15) 2_575 . . 2_575 ?
N1 C7 C5 C4 0(2) . . . . ?
N1 C8 C33 C11 -178(3) . . . . ?
N1 C8 C34 C31 75(5) . . . . ?
C3 C4 C5 C7 -3(2) . . . . ?
C7 N1 C6 C3 0.6(18) . . . . ?
C7 N1 C8 C33 -68(2) . . . . ?
C7 N1 C8 C34 -97(3) . . . . ?
C2 C3 C4 C5 178.9(14) . . . . ?
C2 C3 C6 N1 -177.8(11) . . . . ?
C4 C3 C2 O5 -157.9(14) . . . . ?
C4 C3 C2 O6 22(2) . . . . ?
C4 C3 C6 N1 -3(2) . . . . ?
C6 N1 C7 C5 1(2) . . . . ?
C6 N1 C8 C33 116(2) . . . . ?
C6 N1 C8 C34 87(3) . . . . ?
C6 C3 C2 O5 17(2) . . . . ?
C6 C3 C2 O6 -163.7(14) . . . . ?
C6 C3 C4 C5 4(2) . . . . ?
N9 C22 C21 N10 2.5(10) . . . . ?
N9 C22 C21 N7 -118.2(9) . . . . ?
N13 C18 C17 N3 -124.3(8) . . . . ?
N13 C18 C17 N14 -2.5(10) . . . . ?
N4 C18 C17 N3 -3.0(10) . . . . ?
N4 C18 C17 N14 118.8(8) . . . . ?
N11 C20 C19 N5 -118.6(9) . . . . ?
N11 C20 C19 N12 2.1(10) . . . . ?
N8 C22 C21 N10 124.2(9) . . . . ?
N8 C22 C21 N7 3.6(10) . . . . ?
N6 C20 C19 N5 3.8(10) . . . . ?
N6 C20 C19 N12 124.6(9) . . . . ?
C24 N9 C22 N8 -121.9(10) . . . . ?
C24 N9 C22 C21 -10.0(11) . . . . ?
C24 N9 C23 N3 113.2(10) . . . 2_667 ?
C24 N10 C21 N7 116.7(10) . . . . ?
C24 N10 C21 C22 5.7(11) . . . . ?
C24 N10 C25 N11 -112.7(11) . . . . ?
C18 N13 C28 O16 -171.3(10) . . . . ?
C18 N13 C28 N14 8.9(12) . . . . ?
C18 N13 C27 N12 -89.4(12) . . . . ?
C18 N4 C16 N5 84.9(12) . . . . ?
C18 N4 C15 O13 172.3(10) . . . . ?
C18 N4 C15 N3 -4.3(11) . . . . ?
C22 N9 C24 O14 -165.1(10) . . . . ?
C22 N9 C24 N10 13.9(12) . . . . ?
C22 N9 C23 N3 -92.7(12) . . . 2_667 ?
C22 N8 C12 O10 173.7(10) . . . . ?
C22 N8 C12 N7 -4.4(12) . . . . ?
C21 N10 C24 O14 166.9(10) . . . . ?
C21 N10 C24 N9 -12.2(12) . . . . ?
C21 N10 C25 N11 86.2(12) . . . . ?
C21 N7 C13 N6 -85.9(12) . . . . ?
C21 N7 C12 O10 -170.9(11) . . . . ?
C21 N7 C12 N8 7.2(12) . . . . ?
C29 N8 C22 N9 -69.6(13) 2_667 . . . ?
C29 N8 C22 C21 178.2(9) 2_667 . . . ?
C29 N8 C12 O10 -4.2(17) 2_667 . . . ?
C29 N8 C12 N7 177.7(9) 2_667 . . . ?
C29 N14 C28 O16 11.3(17) . . . . ?
C29 N14 C28 N13 -168.9(9) . . . . ?
C29 N14 C17 N3 -82.0(12) . . . . ?
C29 N14 C17 C18 165.9(9) . . . . ?
C20 N11 C26 O15 -169.8(11) . . . . ?
C20 N11 C26 N12 8.6(12) . . . . ?
C20 N11 C25 N10 -84.0(12) . . . . ?
C20 N6 C13 N7 84.0(13) . . . . ?
C20 N6 C14 O12 170.1(10) . . . . ?
C20 N6 C14 N5 -4.8(12) . . . . ?
C16 N4 C18 N13 -74.5(12) . . . . ?
C16 N4 C18 C17 173.7(8) . . . . ?
C16 N4 C15 O13 3.5(16) . . . . ?
C16 N4 C15 N3 -173.1(9) . . . . ?
C16 N5 C19 N12 76.1(12) . . . . ?
C16 N5 C19 C20 -171.6(9) . . . . ?
C16 N5 C14 O12 -2.2(17) . . . . ?
C16 N5 C14 N6 172.5(9) . . . . ?
C26 N11 C20 N6 -120.2(10) . . . . ?
C26 N11 C20 C19 -6.6(11) . . . . ?
C26 N11 C25 N10 112.1(11) . . . . ?
C26 N12 C19 N5 114.4(10) . . . . ?
C26 N12 C19 C20 3.0(12) . . . . ?
C26 N12 C27 N13 -101.3(12) . . . . ?
C13 N7 C21 N10 79.8(12) . . . . ?
C13 N7 C21 C22 -169.5(9) . . . . ?
C13 N7 C12 O10 -8.4(18) . . . . ?
C13 N7 C12 N8 169.7(9) . . . . ?
C13 N6 C20 N11 -74.0(13) . . . . ?
C13 N6 C20 C19 173.7(9) . . . . ?
C13 N6 C14 O12 -3.4(16) . . . . ?
C13 N6 C14 N5 -178.3(9) . . . . ?
C19 N5 C16 N4 -90.5(12) . . . . ?
C19 N5 C14 O12 -167.1(10) . . . . ?
C19 N5 C14 N6 7.6(12) . . . . ?
C19 N12 C26 O15 171.4(11) . . . . ?
C19 N12 C26 N11 -7.0(12) . . . . ?
C19 N12 C27 N13 82.7(13) . . . . ?
C14 N5 C16 N4 106.3(11) . . . . ?
C14 N5 C19 N12 -119.3(10) . . . . ?
C14 N5 C19 C20 -7.0(11) . . . . ?
C14 N6 C20 N11 112.5(10) . . . . ?
C14 N6 C20 C19 0.3(11) . . . . ?
C14 N6 C13 N7 -103.4(12) . . . . ?
C28 N13 C18 N4 -114.5(10) . . . . ?
C28 N13 C18 C17 -3.6(11) . . . . ?
C28 N13 C27 N12 107.0(12) . . . . ?
C28 N14 C29 N8 -110.4(11) . . . 2_667 ?
C28 N14 C17 N3 120.1(10) . . . . ?
C28 N14 C17 C18 8.0(11) . . . . ?
C27 N13 C18 N4 80.3(12) . . . . ?
C27 N13 C18 C17 -168.9(9) . . . . ?
C27 N13 C28 O16 -6.2(17) . . . . ?
C27 N13 C28 N14 174.0(9) . . . . ?
C27 N12 C26 O15 -5.0(17) . . . . ?
C27 N12 C26 N11 176.6(9) . . . . ?
C27 N12 C19 N5 -69.4(13) . . . . ?
C27 N12 C19 C20 179.2(9) . . . . ?
C17 N3 C15 O13 -174.6(10) . . . . ?
C17 N3 C15 N4 2.0(11) . . . . ?
C17 N14 C29 N8 93.8(12) . . . 2_667 ?
C17 N14 C28 O16 169.5(10) . . . . ?
C17 N14 C28 N13 -10.7(12) . . . . ?
C15 N4 C18 N13 116.3(10) . . . . ?
C15 N4 C18 C17 4.5(11) . . . . ?
C15 N4 C16 N5 -107.0(11) . . . . ?
C15 N3 C17 N14 -110.9(10) . . . . ?
C15 N3 C17 C18 0.8(11) . . . . ?
C23 N9 C24 O14 -8.5(16) . . . . ?
C23 N9 C24 N10 170.5(9) . . . . ?
C23 N9 C22 N8 82.0(12) . . . . ?
C23 N9 C22 C21 -166.1(9) . . . . ?
C23 N3 C17 N14 68.0(13) 2_667 . . . ?
C23 N3 C17 C18 179.7(8) 2_667 . . . ?
C23 N3 C15 O13 6.5(16) 2_667 . . . ?
C23 N3 C15 N4 -176.9(9) 2_667 . . . ?
C12 N8 C22 N9 112.4(10) . . . . ?
C12 N8 C22 C21 0.3(11) . . . . ?
C12 N7 C21 N10 -117.3(10) . . . . ?
C12 N7 C21 C22 -6.6(11) . . . . ?
C12 N7 C13 N6 113.1(12) . . . . ?
C25 N10 C24 O14 3.9(16) . . . . ?
C25 N10 C24 N9 -175.2(9) . . . . ?
C25 N10 C21 N7 -80.8(12) . . . . ?
C25 N10 C21 C22 168.1(9) . . . . ?
C25 N11 C20 N6 75.0(13) . . . . ?
C25 N11 C20 C19 -171.5(9) . . . . ?
C25 N11 C26 O15 -4.4(16) . . . . ?
C25 N11 C26 N12 174.0(9) . . . . ?
C8 N1 C7 C5 -175.2(13) . . . . ?
C8 N1 C6 C3 176.5(12) . . . . ?
C30 C30 C11 C33 129(8) 2_667 . . . ?
C30 C11 C33 C8 -147(8) 2_667 . . . ?
C30 C11 C33 C8 138(6) . . . . ?
C11 C30 C11 C30 0.001(15) 2_667 . . 2_667 ?
C11 C30 C11 C33 129(8) 2_667 . . . ?
C10 C31 C34 C8 138(9) . . . . ?
C34 C31 C10 C10 19(18) . . . 2_667 ?
